data_4509720
loop_
_publ_author_name
'Yang, En-Cui'
'Chan, Ya-Nan'
'Liu, Hui'
'Wang, Zhi-Chao'
'Zhao, Xiao-Jun'

_publ_section_title
;
 Unusual Polymeric ZnII/CdIIComplexes with 2,6-Diaminopurine by
 Synergistic Coordination of Nucleobases and Polycarboxylate Anions:
 Binding Behavior, Self-Assembled Pattern of the Nucleobase, and
 Luminscent Properties
;
_journal_issue 11
_journal_name_full 'Crystal Growth &amp; Design'
_journal_page_first 4933
_journal_paper_doi 10.1021/cg9007119
_journal_volume 9
_journal_year 2009
_chemical_formula_sum 'C11 H16 Cd1.5 N6 O5.5'
_chemical_formula_weight 488.90
_chemical_name_systematic
; 
 ? 
;
_space_group_IT_number 14
_symmetry_cell_setting monoclinic
_symmetry_space_group_name_Hall '-P 2ybc'
_symmetry_space_group_name_H-M 'P 1 21/c 1'
_atom_sites_solution_hydrogens geom
_atom_sites_solution_primary direct
_atom_sites_solution_secondary difmap
_audit_creation_method SHELXL-97
_cell_angle_alpha 90.00
_cell_angle_beta 90.7110(10)
_cell_angle_gamma 90.00
_cell_formula_units_Z 4
_cell_length_a 9.4679(6)
_cell_length_b 11.8326(7)
_cell_length_c 14.2259(9)
_cell_measurement_reflns_used 8214
_cell_measurement_temperature 296(2)
_cell_measurement_theta_max 27.93
_cell_measurement_theta_min 2.76
_cell_volume 1593.60(17)
_computing_cell_refinement 'Bruker SMART APEX II'
_computing_data_collection 'Bruker SMART APEX II'
_computing_data_reduction 'Bruker SAINT'
_computing_molecular_graphics 'Bruker SHELXTL'
_computing_publication_material 'Bruker SHELXTL'
_computing_structure_refinement 'SHELXL-97 (Sheldrick, 1997)'
_computing_structure_solution 'SHELXS-97 (Sheldrick, 1990)'
_diffrn_ambient_temperature 296(2)
_diffrn_measured_fraction_theta_full 0.999
_diffrn_measured_fraction_theta_max 0.999
_diffrn_measurement_device_type 'APEX II CCD area detector'
_diffrn_measurement_method 'phi and omega scans'
_diffrn_radiation_monochromator graphite
_diffrn_radiation_source 'fine-focus sealed tube'
_diffrn_radiation_type MoK\a
_diffrn_radiation_wavelength 0.71073
_diffrn_reflns_av_R_equivalents 0.0123
_diffrn_reflns_av_sigmaI/netI 0.0124
_diffrn_reflns_limit_h_max 11
_diffrn_reflns_limit_h_min -10
_diffrn_reflns_limit_k_max 14
_diffrn_reflns_limit_k_min -12
_diffrn_reflns_limit_l_max 16
_diffrn_reflns_limit_l_min -16
_diffrn_reflns_number 7914
_diffrn_reflns_theta_full 25.01
_diffrn_reflns_theta_max 25.01
_diffrn_reflns_theta_min 2.15
_exptl_absorpt_coefficient_mu 2.059
_exptl_absorpt_correction_T_max 1.000000
_exptl_absorpt_correction_T_min 0.819173
_exptl_absorpt_correction_type multi-scan
_exptl_absorpt_process_details SADABS
_exptl_crystal_colour PALE-YELLOW
_exptl_crystal_density_diffrn 2.038
_exptl_crystal_density_meas ?
_exptl_crystal_density_method 'not measured'
_exptl_crystal_description BLOCK
_exptl_crystal_F_000 960
_exptl_crystal_size_max 0.25
_exptl_crystal_size_mid 0.24
_exptl_crystal_size_min 0.20
_refine_diff_density_max 0.644
_refine_diff_density_min -0.433
_refine_diff_density_rms 0.070
_refine_ls_extinction_method none
_refine_ls_goodness_of_fit_ref 1.012
_refine_ls_hydrogen_treatment constr
_refine_ls_matrix_type full
_refine_ls_number_parameters 223
_refine_ls_number_reflns 2801
_refine_ls_number_restraints 0
_refine_ls_restrained_S_all 1.012
_refine_ls_R_factor_all 0.0176
_refine_ls_R_factor_gt 0.0169
_refine_ls_shift/su_max 0.001
_refine_ls_shift/su_mean 0.000
_refine_ls_structure_factor_coef Fsqd
_refine_ls_weighting_details 'calc w=1/[\s^2^(Fo^2^)+(0.0238P)^2^+1.8664P] where P=(Fo^2^+2Fc^2^)/3'
_refine_ls_weighting_scheme calc
_refine_ls_wR_factor_gt 0.0446
_refine_ls_wR_factor_ref 0.0451
_reflns_number_gt 2721
_reflns_number_total 2801
_reflns_threshold_expression >2sigma(I)
_cod_data_source_file cg9007119sup1.cif
_cod_data_source_block Complex5
_cod_depositor_comments
;
The following automatic conversions were performed:

'_symmetry_cell_setting' value 'Monoclinic' changed to 'monoclinic'
according to /home/saulius/struct/CIF-dictionaries/cif_core.dic
dictionary named 'cif_core.dic' version 2.4.2 from
2011-04-26.

'_exptl_absorpt_correction_type' value 'MULTI-SCAN'
changed to 'multi-scan' according to
/home/saulius/struct/CIF-dictionaries/cif_core.dic dictionary named
'cif_core.dic' version 2.4.2 from 2011-04-26.

Automatic conversion script
Id: cif_fix_values 1891 2012-01-12 08:04:46Z andrius 

The following automatic conversions were performed:

'_exptl_crystal_density_meas' value 'NONE' was changed to '?' - the
value is perceived as not measured.

Automatic conversion script
Id: cif_fix_values 3008 2015-01-20 13:52:24Z robertas 
;
_cod_original_sg_symbol_H-M P2(1)/c
_cod_original_formula_sum 'C11 H16 Cd1.50 N6 O5.50'
_cod_database_code 4509720

loop_
_symmetry_equiv_pos_as_xyz
'x, y, z'
'-x, y+1/2, -z+1/2'
'-x, -y, -z'
'x, -y-1/2, z-1/2'

loop_
_atom_site_label
_atom_site_type_symbol
_atom_site_fract_x
_atom_site_fract_y
_atom_site_fract_z
_atom_site_U_iso_or_equiv
_atom_site_adp_type
_atom_site_occupancy
_atom_site_symmetry_multiplicity
_atom_site_calc_flag
_atom_site_refinement_flags
Cd1 Cd 0.371970(17) 0.376982(13) 0.712641(10) 0.02233(6) Uani 1 1 d .
Cd2 Cd 0.5000 0.5000 0.5000 0.02188(7) Uani 1 2 d S
O1 O 0.31945(17) 0.52869(14) 0.61319(12) 0.0300(4) Uani 1 1 d .
O2 O 0.1425(2) 0.49545(18) 0.70661(13) 0.0441(5) Uani 1 1 d .
O3 O 0.4058(2) 0.57554(16) 0.35768(13) 0.0379(4) Uani 1 1 d .
O4 O 0.4070(2) 0.73824(18) 0.28786(15) 0.0505(5) Uani 1 1 d .
O5 O 0.4348(3) 0.52796(19) 0.82023(15) 0.0622(6) Uani 1 1 d .
H5' H 0.4112 0.5972 0.8168 0.093 Uiso 1 1 d R
H5" H 0.5125 0.5128 0.8480 0.093 Uiso 1 1 d R
O6 O 0.5941(9) 0.4402(6) 0.9641(7) 0.149(4) Uani 0.50 1 d P
H6' H 0.6513 0.4260 0.9200 0.223 Uiso 0.50 1 d PR
H6" H 0.5221 0.4800 0.9502 0.223 Uiso 0.50 1 d PR
N1 N 0.1248(2) 0.10539(18) 0.55064(14) 0.0322(5) Uani 1 1 d .
N2 N 0.1350(3) 0.1632(2) 0.70277(14) 0.0420(6) Uani 1 1 d .
H2A H 0.0732 0.1122 0.7149 0.050 Uiso 1 1 calc R
H2B H 0.1671 0.2059 0.7471 0.050 Uiso 1 1 calc R
N3 N 0.27739(19) 0.25782(16) 0.59754(12) 0.0235(4) Uani 1 1 d .
N6 N 0.1046(3) 0.0402(2) 0.39916(16) 0.0589(8) Uani 1 1 d .
H6A H 0.0413 -0.0067 0.4176 0.071 Uiso 1 1 calc R
H6B H 0.1286 0.0417 0.3411 0.071 Uiso 1 1 calc R
N7 N 0.3305(2) 0.21660(16) 0.35113(12) 0.0240(4) Uani 1 1 d .
N9 N 0.4079(2) 0.33603(16) 0.46518(13) 0.0256(4) Uani 1 1 d .
C2 C 0.1821(2) 0.1764(2) 0.61346(15) 0.0257(5) Uani 1 1 d .
C4 C 0.3161(2) 0.26208(18) 0.50522(14) 0.0199(4) Uani 1 1 d .
C5 C 0.2677(2) 0.18945(19) 0.43567(15) 0.0221(4) Uani 1 1 d .
C6 C 0.1649(3) 0.1099(2) 0.46000(17) 0.0300(5) Uani 1 1 d .
C8 C 0.4114(3) 0.30406(19) 0.37410(16) 0.0279(5) Uani 1 1 d .
H8 H 0.4670 0.3410 0.3303 0.033 Uiso 1 1 calc R
C9 C 0.1986(3) 0.5534(2) 0.64406(15) 0.0283(5) Uani 1 1 d .
C10 C 0.1238(3) 0.6575(3) 0.60831(19) 0.0440(7) Uani 1 1 d .
H10A H 0.1353 0.7170 0.6547 0.053 Uiso 1 1 calc R
H10B H 0.0236 0.6410 0.6031 0.053 Uiso 1 1 calc R
C11 C 0.1736(3) 0.7018(2) 0.51410(19) 0.0403(6) Uani 1 1 d .
H11A H 0.1352 0.7769 0.5040 0.048 Uiso 1 1 calc R
H11B H 0.2757 0.7081 0.5157 0.048 Uiso 1 1 calc R
C12 C 0.1298(3) 0.6270(3) 0.43294(19) 0.0420(7) Uani 1 1 d .
H12A H 0.0275 0.6226 0.4301 0.050 Uiso 1 1 calc R
H12B H 0.1658 0.5513 0.4438 0.050 Uiso 1 1 calc R
C13 C 0.1840(3) 0.6701(3) 0.33921(19) 0.0487(8) Uani 1 1 d .
H13A H 0.1390 0.6273 0.2890 0.058 Uiso 1 1 calc R
H13B H 0.1559 0.7484 0.3318 0.058 Uiso 1 1 calc R
C14 C 0.3412(3) 0.6620(2) 0.32862(16) 0.0315(5) Uani 1 1 d .

loop_
_atom_site_aniso_label
_atom_site_aniso_U_11
_atom_site_aniso_U_22
_atom_site_aniso_U_33
_atom_site_aniso_U_23
_atom_site_aniso_U_13
_atom_site_aniso_U_12
Cd1 0.03029(10) 0.02099(10) 0.01576(9) 0.00175(6) 0.00214(6) -0.00118(6)
Cd2 0.03164(13) 0.01614(12) 0.01789(12) -0.00058(8) 0.00171(9) -0.00761(9)
O1 0.0320(9) 0.0285(9) 0.0296(9) 0.0027(7) 0.0044(7) 0.0046(7)
O2 0.0453(11) 0.0601(13) 0.0271(10) 0.0136(9) 0.0050(8) -0.0056(9)
O3 0.0421(10) 0.0390(10) 0.0324(10) 0.0044(8) -0.0045(8) 0.0093(8)
O4 0.0496(12) 0.0475(12) 0.0550(13) 0.0187(10) 0.0196(10) 0.0028(10)
O5 0.104(2) 0.0389(12) 0.0431(12) -0.0034(10) -0.0130(12) -0.0044(12)
O6 0.159(8) 0.083(5) 0.200(9) 0.022(5) -0.120(7) -0.025(5)
N1 0.0368(11) 0.0385(12) 0.0213(10) -0.0037(9) 0.0069(8) -0.0187(9)
N2 0.0544(14) 0.0532(14) 0.0187(10) -0.0043(10) 0.0090(9) -0.0298(12)
N3 0.0293(10) 0.0246(10) 0.0165(9) -0.0014(7) 0.0031(7) -0.0067(8)
N6 0.0764(18) 0.0757(19) 0.0250(12) -0.0205(12) 0.0216(11) -0.0612(16)
N7 0.0330(10) 0.0227(9) 0.0164(9) -0.0026(7) 0.0043(7) -0.0079(8)
N9 0.0362(11) 0.0214(9) 0.0195(9) -0.0046(8) 0.0072(8) -0.0113(8)
C2 0.0292(12) 0.0292(12) 0.0188(11) 0.0000(9) 0.0040(9) -0.0066(10)
C4 0.0232(10) 0.0188(10) 0.0178(10) -0.0006(8) 0.0009(8) -0.0026(8)
C5 0.0259(11) 0.0226(11) 0.0178(10) -0.0024(9) 0.0036(8) -0.0056(9)
C6 0.0336(13) 0.0353(13) 0.0211(12) -0.0056(10) 0.0061(10) -0.0143(10)
C8 0.0408(13) 0.0233(12) 0.0199(11) -0.0035(9) 0.0090(10) -0.0108(10)
C9 0.0332(12) 0.0344(13) 0.0172(11) -0.0002(10) 0.0002(9) -0.0003(10)
C10 0.0518(17) 0.0490(17) 0.0316(14) 0.0057(13) 0.0079(12) 0.0212(14)
C11 0.0432(15) 0.0378(15) 0.0399(15) 0.0136(12) 0.0023(12) 0.0097(12)
C12 0.0305(13) 0.0644(19) 0.0312(14) 0.0133(13) 0.0021(11) -0.0061(13)
C13 0.0324(14) 0.081(2) 0.0327(15) 0.0211(15) -0.0002(11) 0.0061(14)
C14 0.0329(13) 0.0398(14) 0.0218(12) 0.0036(11) 0.0017(10) 0.0040(11)

loop_
_atom_type_symbol
_atom_type_description
_atom_type_scat_dispersion_real
_atom_type_scat_dispersion_imag
_atom_type_scat_source
C C 0.0033 0.0016 'International Tables Vol C Tables 4.2.6.8 and 6.1.1.4'
H H 0.0000 0.0000 'International Tables Vol C Tables 4.2.6.8 and 6.1.1.4'
N N 0.0061 0.0033 'International Tables Vol C Tables 4.2.6.8 and 6.1.1.4'
O O 0.0106 0.0060 'International Tables Vol C Tables 4.2.6.8 and 6.1.1.4'
Cd Cd -0.8075 1.2024 'International Tables Vol C Tables 4.2.6.8 and 6.1.1.4'

loop_
_geom_angle_atom_site_label_1
_geom_angle_atom_site_label_2
_geom_angle_atom_site_label_3
_geom_angle
_geom_angle_site_symmetry_1
_geom_angle_site_symmetry_3
N7 Cd1 N3 104.03(7) 4_566 .
N7 Cd1 O1 148.47(6) 4_566 .
N3 Cd1 O1 87.84(6) . .
N7 Cd1 O3 128.92(6) 4_566 3_666
N3 Cd1 O3 100.33(6) . 3_666
O1 Cd1 O3 75.49(6) . 3_666
N7 Cd1 O5 81.77(7) 4_566 .
N3 Cd1 O5 168.30(8) . .
O1 Cd1 O5 82.22(7) . .
O3 Cd1 O5 83.19(8) 3_666 .
N7 Cd1 O4 83.77(6) 4_566 3_666
N3 Cd1 O4 88.99(7) . 3_666
O1 Cd1 O4 126.15(6) . 3_666
O3 Cd1 O4 52.38(6) 3_666 3_666
O5 Cd1 O4 101.85(9) . 3_666
N7 Cd1 O2 97.88(6) 4_566 .
N3 Cd1 O2 89.39(7) . .
O1 Cd1 O2 52.47(6) . .
O3 Cd1 O2 126.72(6) 3_666 .
O5 Cd1 O2 79.67(8) . .
O4 Cd1 O2 177.92(7) 3_666 .
N9 Cd2 N9 179.998(1) . 3_666
N9 Cd2 O3 89.79(7) . .
N9 Cd2 O3 90.22(7) 3_666 .
N9 Cd2 O3 90.21(7) . 3_666
N9 Cd2 O3 89.78(7) 3_666 3_666
O3 Cd2 O3 180.00(8) . 3_666
N9 Cd2 O1 90.46(6) . 3_666
N9 Cd2 O1 89.54(6) 3_666 3_666
O3 Cd2 O1 75.12(6) . 3_666
O3 Cd2 O1 104.88(6) 3_666 3_666
N9 Cd2 O1 89.54(6) . .
N9 Cd2 O1 90.46(6) 3_666 .
O3 Cd2 O1 104.88(6) . .
O3 Cd2 O1 75.12(6) 3_666 .
O1 Cd2 O1 180.0 3_666 .
C9 O1 Cd1 98.86(14) . .
C9 O1 Cd2 157.74(15) . .
Cd1 O1 Cd2 98.65(6) . .
C9 O2 Cd1 87.52(15) . .
C14 O3 Cd2 139.54(17) . .
C14 O3 Cd1 95.60(15) . 3_666
Cd2 O3 Cd1 96.95(6) . 3_666
C14 O4 Cd1 91.73(16) . 3_666
Cd1 O5 H5' 127.8 . .
Cd1 O5 H5" 110.0 . .
H5' O5 H5" 117.1 . .
H6' O6 H6" 117.0 . .
C2 N1 C6 119.9(2) . .
C2 N2 H2A 120.0 . .
C2 N2 H2B 120.0 . .
H2A N2 H2B 120.0 . .
C2 N3 C4 112.16(18) . .
C2 N3 Cd1 124.70(14) . .
C4 N3 Cd1 123.13(14) . .
C6 N6 H6A 120.0 . .
C6 N6 H6B 120.0 . .
H6A N6 H6B 120.0 . .
C8 N7 C5 102.69(17) . .
C8 N7 Cd1 118.88(14) . 4_565
C5 N7 Cd1 135.40(14) . 4_565
C8 N9 C4 104.15(18) . .
C8 N9 Cd2 116.89(14) . .
C4 N9 Cd2 137.00(14) . .
N1 C2 N3 127.4(2) . .
N1 C2 N2 114.7(2) . .
N3 C2 N2 118.0(2) . .
N9 C4 N3 127.17(19) . .
N9 C4 C5 107.89(18) . .
N3 C4 C5 124.94(19) . .
C4 C5 N7 109.54(18) . .
C4 C5 C6 117.8(2) . .
N7 C5 C6 132.6(2) . .
N6 C6 N1 118.5(2) . .
N6 C6 C5 123.7(2) . .
N1 C6 C5 117.8(2) . .
N7 C8 N9 115.7(2) . .
N7 C8 H8 122.1 . .
N9 C8 H8 122.1 . .
O2 C9 O1 121.0(2) . .
O2 C9 C10 119.2(2) . .
O1 C9 C10 119.7(2) . .
C9 C10 C11 115.5(2) . .
C9 C10 H10A 108.4 . .
C11 C10 H10A 108.4 . .
C9 C10 H10B 108.4 . .
C11 C10 H10B 108.4 . .
H10A C10 H10B 107.5 . .
C12 C11 C10 112.8(2) . .
C12 C11 H11A 109.0 . .
C10 C11 H11A 109.0 . .
C12 C11 H11B 109.0 . .
C10 C11 H11B 109.0 . .
H11A C11 H11B 107.8 . .
C11 C12 C13 112.4(3) . .
C11 C12 H12A 109.1 . .
C13 C12 H12A 109.1 . .
C11 C12 H12B 109.1 . .
C13 C12 H12B 109.1 . .
H12A C12 H12B 107.9 . .
C14 C13 C12 114.3(2) . .
C14 C13 H13A 108.7 . .
C12 C13 H13A 108.7 . .
C14 C13 H13B 108.7 . .
C12 C13 H13B 108.7 . .
H13A C13 H13B 107.6 . .
O4 C14 O3 119.9(2) . .
O4 C14 C13 120.3(2) . .
O3 C14 C13 119.8(2) . .

loop_
_geom_bond_atom_site_label_1
_geom_bond_atom_site_label_2
_geom_bond_distance
_geom_bond_site_symmetry_2
Cd1 N7 2.2981(18) 4_566
Cd1 N3 2.3312(18) .
Cd1 O1 2.3353(16) .
Cd1 O3 2.4075(19) 3_666
Cd1 O5 2.422(2) .
Cd1 O4 2.498(2) 3_666
Cd1 O2 2.586(2) .
Cd2 N9 2.1817(18) .
Cd2 N9 2.1817(18) 3_666
Cd2 O3 2.3767(17) .
Cd2 O3 2.3768(17) 3_666
Cd2 O1 2.3871(16) 3_666
Cd2 O1 2.3872(16) .
O1 C9 1.265(3) .
O2 C9 1.247(3) .
O3 C14 1.260(3) .
O3 Cd1 2.4074(19) 3_666
O4 C14 1.244(3) .
O4 Cd1 2.498(2) 3_666
O5 H5' 0.8500 .
O5 H5" 0.8500 .
O6 H6' 0.8502 .
O6 H6" 0.8500 .
N1 C2 1.337(3) .
N1 C6 1.350(3) .
N2 C2 1.360(3) .
N2 H2A 0.8600 .
N2 H2B 0.8600 .
N3 C2 1.341(3) .
N3 C4 1.369(3) .
N6 C6 1.320(3) .
N6 H6A 0.8600 .
N6 H6B 0.8600 .
N7 C8 1.326(3) .
N7 C5 1.386(3) .
N7 Cd1 2.2981(18) 4_565
N9 C8 1.351(3) .
N9 C4 1.363(3) .
C4 C5 1.384(3) .
C5 C6 1.401(3) .
C8 H8 0.9300 .
C9 C10 1.507(4) .
C10 C11 1.520(4) .
C10 H10A 0.9700 .
C10 H10B 0.9700 .
C11 C12 1.509(4) .
C11 H11A 0.9700 .
C11 H11B 0.9700 .
C12 C13 1.523(4) .
C12 H12A 0.9700 .
C12 H12B 0.9700 .
C13 C14 1.501(4) .
C13 H13A 0.9700 .
C13 H13B 0.9700 .

loop_
_geom_torsion_atom_site_label_1
_geom_torsion_atom_site_label_2
_geom_torsion_atom_site_label_3
_geom_torsion_atom_site_label_4
_geom_torsion
_geom_torsion_site_symmetry_1
_geom_torsion_site_symmetry_4
N7 Cd1 O1 C9 -20.9(2) 4_566 .
N3 Cd1 O1 C9 92.79(15) . .
O3 Cd1 O1 C9 -165.95(15) 3_666 .
O5 Cd1 O1 C9 -81.01(15) . .
O4 Cd1 O1 C9 179.97(14) 3_666 .
O2 Cd1 O1 C9 1.91(14) . .
N7 Cd1 O1 Cd2 172.86(10) 4_566 .
N3 Cd1 O1 Cd2 -73.41(7) . .
O3 Cd1 O1 Cd2 27.84(6) 3_666 .
O5 Cd1 O1 Cd2 112.78(9) . .
O4 Cd1 O1 Cd2 13.76(11) 3_666 .
O2 Cd1 O1 Cd2 -164.30(10) . .
N9 Cd2 O1 C9 -79.5(4) . .
N9 Cd2 O1 C9 100.5(4) 3_666 .
O3 Cd2 O1 C9 10.2(4) . .
O3 Cd2 O1 C9 -169.8(4) 3_666 .
O1 Cd2 O1 C9 -135(2) 3_666 .
N9 Cd2 O1 Cd1 62.06(7) . .
N9 Cd2 O1 Cd1 -117.94(7) 3_666 .
O3 Cd2 O1 Cd1 151.71(6) . .
O3 Cd2 O1 Cd1 -28.29(6) 3_666 .
O1 Cd2 O1 Cd1 6(2) 3_666 .
N7 Cd1 O2 C9 166.26(15) 4_566 .
N3 Cd1 O2 C9 -89.66(15) . .
O1 Cd1 O2 C9 -1.91(14) . .
O3 Cd1 O2 C9 12.81(18) 3_666 .
O5 Cd1 O2 C9 86.17(16) . .
O4 Cd1 O2 C9 -50.8(18) 3_666 .
N9 Cd2 O3 C14 135.1(3) . .
N9 Cd2 O3 C14 -44.9(3) 3_666 .
O3 Cd2 O3 C14 69(3) 3_666 .
O1 Cd2 O3 C14 -134.4(3) 3_666 .
O1 Cd2 O3 C14 45.6(3) . .
N9 Cd2 O3 Cd1 -117.78(7) . 3_666
N9 Cd2 O3 Cd1 62.22(7) 3_666 3_666
O3 Cd2 O3 Cd1 176(3) 3_666 3_666
O1 Cd2 O3 Cd1 -27.25(6) 3_666 3_666
O1 Cd2 O3 Cd1 152.75(6) . 3_666
N7 Cd1 N3 C2 19.6(2) 4_566 .
O1 Cd1 N3 C2 -130.83(19) . .
O3 Cd1 N3 C2 154.34(18) 3_666 .
O5 Cd1 N3 C2 -99.0(4) . .
O4 Cd1 N3 C2 102.93(19) 3_666 .
O2 Cd1 N3 C2 -78.37(19) . .
N7 Cd1 N3 C4 -159.00(16) 4_566 .
O1 Cd1 N3 C4 50.57(17) . .
O3 Cd1 N3 C4 -24.26(18) 3_666 .
O5 Cd1 N3 C4 82.4(4) . .
O4 Cd1 N3 C4 -75.67(17) 3_666 .
O2 Cd1 N3 C4 103.03(17) . .
N9 Cd2 N9 C8 -157(9) 3_666 .
O3 Cd2 N9 C8 38.62(18) . .
O3 Cd2 N9 C8 -141.38(18) 3_666 .
O1 Cd2 N9 C8 -36.49(18) 3_666 .
O1 Cd2 N9 C8 143.51(18) . .
N9 Cd2 N9 C4 42(9) 3_666 .
O3 Cd2 N9 C4 -122.4(2) . .
O3 Cd2 N9 C4 57.6(2) 3_666 .
O1 Cd2 N9 C4 162.5(2) 3_666 .
O1 Cd2 N9 C4 -17.5(2) . .
C6 N1 C2 N3 1.5(4) . .
C6 N1 C2 N2 -179.2(2) . .
C4 N3 C2 N1 -0.9(3) . .
Cd1 N3 C2 N1 -179.63(19) . .
C4 N3 C2 N2 179.9(2) . .
Cd1 N3 C2 N2 1.1(3) . .
C8 N9 C4 N3 179.1(2) . .
Cd2 N9 C4 N3 -18.3(4) . .
C8 N9 C4 C5 -0.5(3) . .
Cd2 N9 C4 C5 162.10(18) . .
C2 N3 C4 N9 178.4(2) . .
Cd1 N3 C4 N9 -2.8(3) . .
C2 N3 C4 C5 -2.0(3) . .
Cd1 N3 C4 C5 176.73(17) . .
N9 C4 C5 N7 0.7(3) . .
N3 C4 C5 N7 -178.9(2) . .
N9 C4 C5 C6 -176.3(2) . .
N3 C4 C5 C6 4.1(3) . .
C8 N7 C5 C4 -0.6(3) . .
Cd1 N7 C5 C4 158.36(17) 4_565 .
C8 N7 C5 C6 175.8(3) . .
Cd1 N7 C5 C6 -25.2(4) 4_565 .
C2 N1 C6 N6 -178.7(3) . .
C2 N1 C6 C5 0.7(4) . .
C4 C5 C6 N6 176.1(3) . .
N7 C5 C6 N6 -0.1(5) . .
C4 C5 C6 N1 -3.2(4) . .
N7 C5 C6 N1 -179.4(2) . .
C5 N7 C8 N9 0.3(3) . .
Cd1 N7 C8 N9 -162.98(17) 4_565 .
C4 N9 C8 N7 0.1(3) . .
Cd2 N9 C8 N7 -166.67(17) . .
Cd1 O2 C9 O1 3.3(2) . .
Cd1 O2 C9 C10 -173.8(2) . .
Cd1 O1 C9 O2 -3.7(3) . .
Cd2 O1 C9 O2 137.9(3) . .
Cd1 O1 C9 C10 173.4(2) . .
Cd2 O1 C9 C10 -45.1(6) . .
O2 C9 C10 C11 -161.8(3) . .
O1 C9 C10 C11 21.1(4) . .
C9 C10 C11 C12 71.4(3) . .
C10 C11 C12 C13 -178.2(2) . .
C11 C12 C13 C14 68.7(4) . .
Cd1 O4 C14 O3 6.5(3) 3_666 .
Cd1 O4 C14 C13 -170.6(2) 3_666 .
Cd2 O3 C14 O4 100.9(3) . .
Cd1 O3 C14 O4 -6.7(3) 3_666 .
Cd2 O3 C14 C13 -82.1(3) . .
Cd1 O3 C14 C13 170.3(2) 3_666 .
C12 C13 C14 O4 -142.0(3) . .
C12 C13 C14 O3 41.0(4) . .
